data_4333332
loop_
_publ_author_name
'Company, Anna'
'Jee, Joo-Eun'
'Ribas, Xavi'
'Lopez-Valbuena, Josep Maria'
'G\'omez, Laura'
'Corbella, Montserrat'
'Llobet, Antoni'
'Mah\'ia, Jos\'e'
'Benet-Buchholz, Jordi'
'Costas, Miquel'
'van Eldik, Rudi'

_publ_section_title
;
 Structural and Kinetic Study of Reversible CO2Fixation by Dicopper
 Macrocyclic Complexes. From Intramolecular Binding to Self-Assembly of
 Molecular Boxes
;
_journal_issue 22
_journal_name_full 'Inorganic Chemistry'
_journal_page_first 9098
_journal_page_last 9110
_journal_paper_doi 10.1021/ic700692t
_journal_volume 46
_journal_year 2007
_chemical_formula_sum 'C67 H102 Cl2 Cu4 F12 N12 O21 S4'
_chemical_formula_weight 2092.91
_chemical_name_systematic
;

 ?

;
_space_group_IT_number 14
_symmetry_cell_setting monoclinic
_symmetry_space_group_name_Hall '-P 2yn'
_symmetry_space_group_name_H-M 'P 1 21/n 1'
_atom_sites_solution_hydrogens geom
_atom_sites_solution_primary direct
_atom_sites_solution_secondary difmap
_audit_creation_method SHELXL-97
_cell_angle_alpha 90.00
_cell_angle_beta 94.387(2)
_cell_angle_gamma 90.00
_cell_formula_units_Z 4
_cell_length_a 15.8738(7)
_cell_length_b 15.7332(6)
_cell_length_c 36.4668(16)
_cell_measurement_temperature 153(2)
_cell_volume 9080.7(7)
_computing_cell_refinement 'Bruker SAINT program Vers. 5.0'
_computing_data_collection 'Bruker SMART CCD area detector system'
_computing_data_reduction 'Bruker SAINT program Vers. 5.0'
_computing_molecular_graphics 'SHELXL-97 (Sheldrick, 1997)'
_computing_publication_material 'SHELXL-97 (Sheldrick, 1997)'
_computing_structure_refinement 'SHELXL-97 (Sheldrick, 1997)'
_computing_structure_solution 'SHELXS-97 (Sheldrick, 1990)'
_diffrn_ambient_temperature 153(2)
_diffrn_detector_area_resol_mean 512
_diffrn_detector_type 'Smart 1000 CCD area detector'
_diffrn_measured_fraction_theta_full 0.961
_diffrn_measured_fraction_theta_max 0.961
_diffrn_measurement_device_type 'four-circle diffractometer Bruker P4'
_diffrn_measurement_method
;
 Fullsphere data collection, phi and omega scans,
 in omega at 0.3 deg scan width, three runs with 98, 67 and 67 frames, phi=0 deg
 in phi at 0.3 deg scan width, two runs with 1207 frames, omega=-32 deg
;
_diffrn_measurement_specimen_support 'magnetic support whith 10 micron nylon fiber cryoloop'
_diffrn_radiation_monochromator graphite
_diffrn_radiation_type MoK\a
_diffrn_radiation_wavelength 0.71073
_diffrn_reflns_av_R_equivalents 0.1969
_diffrn_reflns_av_sigmaI/netI 0.2422
_diffrn_reflns_limit_h_max 23
_diffrn_reflns_limit_h_min -23
_diffrn_reflns_limit_k_max 22
_diffrn_reflns_limit_k_min -22
_diffrn_reflns_limit_l_max 53
_diffrn_reflns_limit_l_min -53
_diffrn_reflns_number 136185
_diffrn_reflns_theta_full 31.55
_diffrn_reflns_theta_max 31.55
_diffrn_reflns_theta_min 1.41
_diffrn_source 'rotating anode X-ray tube'
_diffrn_source_current 240
_diffrn_source_power 46
_diffrn_source_size '10 mm x 0.5 mm fine focus'
_diffrn_source_type 'MACScience Co. M18X-HF'
_exptl_absorpt_coefficient_mu 1.171
_exptl_absorpt_correction_T_max 1.000000
_exptl_absorpt_correction_T_min 0.592438
_exptl_absorpt_correction_type empirical
_exptl_absorpt_process_details
; 
 SADABS Version 2.1 2003 Bruker-Nonius
 Blessing, Acta Cryst. (1995) A51 33-38
;
_exptl_crystal_colour green
_exptl_crystal_density_diffrn 1.531
_exptl_crystal_density_method 'not measured'
_exptl_crystal_description block
_exptl_crystal_F_000 4312
_exptl_crystal_preparation
;
 Slow diffusion of diethylethre into a solution of the compound
 in dichloromethane at room temperature.
;
_exptl_crystal_size_max 0.08
_exptl_crystal_size_mid 0.08
_exptl_crystal_size_min 0.06
_refine_diff_density_max 1.929
_refine_diff_density_min -1.890
_refine_diff_density_rms 0.148
_refine_ls_extinction_method none
_refine_ls_goodness_of_fit_ref 0.908
_refine_ls_hydrogen_treatment noref
_refine_ls_matrix_type full
_refine_ls_number_parameters 1206
_refine_ls_number_reflns 29181
_refine_ls_number_restraints 191
_refine_ls_restrained_S_all 0.921
_refine_ls_R_factor_all 0.2292
_refine_ls_R_factor_gt 0.0888
_refine_ls_shift/su_max 0.001
_refine_ls_shift/su_mean 0.000
_refine_ls_structure_factor_coef Fsqd
_refine_ls_weighting_details 'calc w=1/[\s^2^(Fo^2^)+(0.1204P)^2^+0.0000P] where P=(Fo^2^+2Fc^2^)/3'
_refine_ls_weighting_scheme calc
_refine_ls_wR_factor_gt 0.2131
_refine_ls_wR_factor_ref 0.2652
_reflns_number_gt 10363
_reflns_number_total 29181
_reflns_threshold_expression >2sigma(I)
_cod_data_source_file ic700692tsup1.cif
_cod_data_source_block 5
_cod_depositor_comments
;
The following automatic conversions were performed:
'__exptl_crystal_preparation' tag replaced with
'_exptl_crystal_preparation'.

'_diffrn_measurement_specimen_suppport'
tag replaced with '_diffrn_measurement_specimen_support'.

Automatic conversion script
Id: cif_correct_tags 1440 2010-10-19 06:21:57Z saulius 

The following automatic conversions were performed:

'_symmetry_cell_setting' value 'Monoclinic' changed to 'monoclinic'
according to /home/saulius/struct/CIF-dictionaries/cif_core.dic
dictionary named 'cif_core.dic' version 2.4.2 from 2011-04-26.

Automatic conversion script
Id: cif_fix_values 1891 2012-01-12 08:04:46Z andrius 
;
_cod_original_sg_symbol_H-M P2(1)/n
_cod_database_code 4333332

loop_
_symmetry_equiv_pos_as_xyz
'x, y, z'
'-x+1/2, y+1/2, -z+1/2'
'-x, -y, -z'
'x-1/2, -y-1/2, z-1/2'

loop_
_atom_site_label
_atom_site_type_symbol
_atom_site_fract_x
_atom_site_fract_y
_atom_site_fract_z
_atom_site_U_iso_or_equiv
_atom_site_adp_type
_atom_site_occupancy
_atom_site_symmetry_multiplicity
_atom_site_calc_flag
_atom_site_refinement_flags
_atom_site_disorder_assembly
_atom_site_disorder_group
Cu1A Cu 0.87247(5) 0.66210(5) 0.01291(2) 0.02588(19) Uani 1 1 d . . .
O1A O 0.9375(3) 0.5936(3) -0.01816(11) 0.0255(10) Uani 1 1 d . . .
N1A N 0.7496(3) 0.6382(4) -0.01360(15) 0.0315(13) Uani 1 1 d . . .
C1A C 0.7353(5) 0.5457(5) -0.0156(2) 0.0445(19) Uani 1 1 d . . .
H1AA H 0.6800 0.5343 -0.0285 0.067 Uiso 1 1 calc R . .
H1AB H 0.7368 0.5222 0.0093 0.067 Uiso 1 1 calc R . .
H1AC H 0.7796 0.5191 -0.0290 0.067 Uiso 1 1 calc R . .
O2A O 1.0385(3) 0.6416(3) -0.05265(12) 0.0267(10) Uani 1 1 d . . .
N2A N 0.8179(4) 0.7496(4) 0.04237(15) 0.0320(13) Uani 1 1 d . . .
C2A C 0.6941(5) 0.6787(5) 0.0125(2) 0.044(2) Uani 1 1 d . . .
H2AA H 0.6881 0.6403 0.0336 0.053 Uiso 1 1 calc R . .
H2AB H 0.6373 0.6881 0.0000 0.053 Uiso 1 1 calc R . .
Cu2A Cu 1.06973(5) 0.75927(5) -0.05792(2) 0.02608(19) Uani 1 1 d . . .
N3A N 0.9164(4) 0.6069(3) 0.06421(14) 0.0308(13) Uani 1 1 d . . .
O3A O 0.9672(3) 0.7309(3) -0.01958(11) 0.0246(10) Uani 1 1 d . . .
C3A C 0.7299(5) 0.7616(5) 0.0261(2) 0.0418(19) Uani 1 1 d . . .
H3AA H 0.7296 0.8026 0.0054 0.050 Uiso 1 1 calc R . .
H3AB H 0.6945 0.7852 0.0448 0.050 Uiso 1 1 calc R . .
N4A N 1.1988(3) 0.7548(4) -0.03475(16) 0.0346(14) Uani 1 1 d . . .
C4A C 0.8666(5) 0.8303(4) 0.0425(2) 0.0423(19) Uani 1 1 d . . .
H4AA H 0.8421 0.8713 0.0588 0.063 Uiso 1 1 calc R . .
H4AB H 0.8644 0.8535 0.0175 0.063 Uiso 1 1 calc R . .
H4AC H 0.9256 0.8193 0.0512 0.063 Uiso 1 1 calc R . .
N5A N 1.0844(4) 0.8861(3) -0.05771(16) 0.0335(14) Uani 1 1 d . . .
C5A C 0.8160(5) 0.7163(5) 0.08069(19) 0.044(2) Uani 1 1 d . . .
H5AA H 0.8075 0.7638 0.0978 0.052 Uiso 1 1 calc R . .
H5AB H 0.7685 0.6759 0.0820 0.052 Uiso 1 1 calc R . .
N6A N 1.0377(4) 0.7696(3) -0.11511(14) 0.0297(13) Uani 1 1 d . . .
C6A C 0.8970(6) 0.6728(5) 0.09145(19) 0.047(2) Uani 1 1 d . . .
H6AA H 0.8938 0.6460 0.1159 0.056 Uiso 1 1 calc R . .
H6AB H 0.9432 0.7152 0.0935 0.056 Uiso 1 1 calc R . .
C7A C 0.8625(5) 0.5316(5) 0.0675(2) 0.043(2) Uani 1 1 d . . .
H7AA H 0.8823 0.4993 0.0895 0.064 Uiso 1 1 calc R . .
H7AB H 0.8654 0.4957 0.0457 0.064 Uiso 1 1 calc R . .
H7AC H 0.8040 0.5496 0.0696 0.064 Uiso 1 1 calc R . .
C8A C 1.0054(5) 0.5742(5) 0.07121(19) 0.0384(18) Uani 1 1 d . . .
H8AA H 1.0119 0.5505 0.0964 0.046 Uiso 1 1 calc R . .
H8AB H 1.0136 0.5269 0.0539 0.046 Uiso 1 1 calc R . .
C9A C 1.0742(5) 0.6387(5) 0.0673(2) 0.0389(18) Uani 1 1 d . . .
C10A C 1.1142(5) 0.6399(4) 0.03455(19) 0.0327(16) Uani 1 1 d . . .
H10B H 1.0957 0.6019 0.0153 0.039 Uiso 1 1 calc R . .
C11A C 1.1803(5) 0.6953(5) 0.0294(2) 0.0366(17) Uani 1 1 d . . .
C12A C 1.2086(6) 0.7486(6) 0.0588(3) 0.060(3) Uani 1 1 d . . .
H12B H 1.2547 0.7860 0.0561 0.071 Uiso 1 1 calc R . .
C13A C 1.1705(7) 0.7474(7) 0.0914(2) 0.066(3) Uani 1 1 d . . .
H13B H 1.1896 0.7839 0.1111 0.079 Uiso 1 1 calc R . .
C14A C 1.1040(6) 0.6924(6) 0.0951(2) 0.053(2) Uani 1 1 d . . .
H14B H 1.0778 0.6916 0.1177 0.064 Uiso 1 1 calc R . .
C15A C 1.2238(5) 0.6914(5) -0.0053(2) 0.0406(18) Uani 1 1 d . . .
H15C H 1.2146 0.6339 -0.0159 0.049 Uiso 1 1 calc R . .
H15D H 1.2852 0.6975 0.0011 0.049 Uiso 1 1 calc R . .
C16A C 1.2527(5) 0.7376(5) -0.0659(2) 0.045(2) Uani 1 1 d . . .
H16D H 1.3115 0.7525 -0.0585 0.067 Uiso 1 1 calc R . .
H16E H 1.2327 0.7720 -0.0873 0.067 Uiso 1 1 calc R . .
H16F H 1.2492 0.6772 -0.0724 0.067 Uiso 1 1 calc R . .
C17A C 1.2117(5) 0.8417(5) -0.0214(2) 0.0421(18) Uani 1 1 d . . .
H17C H 1.2730 0.8524 -0.0164 0.050 Uiso 1 1 calc R . .
H17D H 1.1846 0.8486 0.0020 0.050 Uiso 1 1 calc R . .
C18A C 1.1756(5) 0.9050(5) -0.0486(2) 0.0404(18) Uani 1 1 d . . .
H18C H 1.1820 0.9630 -0.0383 0.049 Uiso 1 1 calc R . .
H18D H 1.2063 0.9023 -0.0712 0.049 Uiso 1 1 calc R . .
C19A C 1.0332(5) 0.9237(5) -0.0300(2) 0.044(2) Uani 1 1 d . . .
H19D H 1.0418 0.9854 -0.0293 0.066 Uiso 1 1 calc R . .
H19E H 1.0502 0.8995 -0.0058 0.066 Uiso 1 1 calc R . .
H19F H 0.9733 0.9114 -0.0364 0.066 Uiso 1 1 calc R . .
C20A C 1.0556(5) 0.9171(4) -0.0955(2) 0.0414(19) Uani 1 1 d . . .
H20C H 1.0828 0.9723 -0.1002 0.050 Uiso 1 1 calc R . .
H20D H 0.9936 0.9256 -0.0974 0.050 Uiso 1 1 calc R . .
C21A C 1.0793(5) 0.8518(5) -0.1238(2) 0.0400(18) Uani 1 1 d . . .
H21C H 1.0596 0.8708 -0.1489 0.048 Uiso 1 1 calc R . .
H21D H 1.1414 0.8445 -0.1227 0.048 Uiso 1 1 calc R . .
C22A C 1.0820(5) 0.6973(5) -0.13196(19) 0.0372(17) Uani 1 1 d . . .
H22D H 1.0749 0.7019 -0.1588 0.056 Uiso 1 1 calc R . .
H22E H 1.0579 0.6434 -0.1242 0.056 Uiso 1 1 calc R . .
H22F H 1.1423 0.6991 -0.1239 0.056 Uiso 1 1 calc R . .
C23A C 0.9474(5) 0.7726(5) -0.1304(2) 0.0398(18) Uani 1 1 d . . .
H23C H 0.9222 0.8267 -0.1227 0.048 Uiso 1 1 calc R . .
H23D H 0.9463 0.7731 -0.1576 0.048 Uiso 1 1 calc R . .
C24A C 0.8935(5) 0.7009(5) -0.11904(18) 0.0368(17) Uani 1 1 d . . .
C25A C 0.8434(4) 0.7141(5) -0.08993(17) 0.0312(15) Uani 1 1 d . . .
H25B H 0.8491 0.7657 -0.0765 0.037 Uiso 1 1 calc R . .
C26A C 0.7858(4) 0.6546(5) -0.08004(18) 0.0345(16) Uani 1 1 d . . .
C27A C 0.7812(5) 0.5779(6) -0.0991(2) 0.053(2) Uani 1 1 d . . .
H27B H 0.7435 0.5350 -0.0921 0.064 Uiso 1 1 calc R . .
C28A C 0.8301(5) 0.5633(6) -0.1279(2) 0.051(2) Uani 1 1 d . . .
H28B H 0.8248 0.5112 -0.1411 0.061 Uiso 1 1 calc R . .
C29A C 0.8874(6) 0.6242(5) -0.1380(2) 0.047(2) Uani 1 1 d . . .
H29B H 0.9220 0.6135 -0.1576 0.056 Uiso 1 1 calc R . .
C30A C 0.7294(5) 0.6764(5) -0.05054(19) 0.0395(18) Uani 1 1 d . . .
H30C H 0.7295 0.7389 -0.0477 0.047 Uiso 1 1 calc R . .
H30D H 0.6712 0.6594 -0.0591 0.047 Uiso 1 1 calc R . .
C31A C 0.9812(4) 0.6548(4) -0.03044(17) 0.0234(13) Uani 1 1 d . . .
Cu1B Cu 0.60715(5) 0.71391(5) 0.23641(2) 0.02267(17) Uani 1 1 d . . .
O1B O 0.5487(3) 0.7508(3) 0.27777(11) 0.0226(9) Uani 1 1 d . . .
N1B N 0.7311(3) 0.7536(3) 0.25481(14) 0.0230(11) Uani 1 1 d . . .
C1B C 0.7520(5) 0.7174(4) 0.29200(19) 0.0352(16) Uani 1 1 d . . .
H1BA H 0.8103 0.7321 0.3004 0.053 Uiso 1 1 calc R . .
H1BB H 0.7460 0.6554 0.2910 0.053 Uiso 1 1 calc R . .
H1BC H 0.7135 0.7407 0.3092 0.053 Uiso 1 1 calc R . .
Cu2B Cu 0.40909(5) 0.92001(5) 0.23521(2) 0.02543(18) Uani 1 1 d . . .
O2B O 0.4507(3) 0.8550(3) 0.27758(11) 0.0227(9) Uani 1 1 d . . .
N2B N 0.6534(3) 0.6902(3) 0.18868(15) 0.0268(12) Uani 1 1 d . . .
C2B C 0.7826(4) 0.7122(4) 0.22759(19) 0.0315(15) Uani 1 1 d . . .
H2BA H 0.7882 0.6507 0.2331 0.038 Uiso 1 1 calc R . .
H2BB H 0.8399 0.7375 0.2290 0.038 Uiso 1 1 calc R . .
O3B O 0.5090(3) 0.8198(3) 0.22634(11) 0.0244(9) Uani 1 1 d . . .
N3B N 0.5668(3) 0.5836(3) 0.23587(16) 0.0301(13) Uani 1 1 d . . .
C3B C 0.7406(4) 0.7245(4) 0.18982(19) 0.0313(16) Uani 1 1 d . . .
H3BA H 0.7390 0.7858 0.1836 0.038 Uiso 1 1 calc R . .
H3BB H 0.7730 0.6946 0.1716 0.038 Uiso 1 1 calc R . .
N4B N 0.2815(3) 0.8731(4) 0.23104(16) 0.0321(13) Uani 1 1 d . . .
C4B C 0.6011(5) 0.7282(5) 0.15873(19) 0.0413(19) Uani 1 1 d . . .
H4BA H 0.6234 0.7131 0.1353 0.062 Uiso 1 1 calc R . .
H4BB H 0.6014 0.7902 0.1615 0.062 Uiso 1 1 calc R . .
H4BC H 0.5431 0.7071 0.1591 0.062 Uiso 1 1 calc R . .
N5B N 0.3806(4) 0.9751(4) 0.18686(18) 0.0435(17) Uani 1 1 d . . .
C5B C 0.6570(5) 0.5952(4) 0.1845(2) 0.0370(18) Uani 1 1 d . . .
H5BA H 0.7074 0.5726 0.1989 0.044 Uiso 1 1 calc R . .
H5BB H 0.6616 0.5804 0.1583 0.044 Uiso 1 1 calc R . .
N6B N 0.4440(3) 1.0435(3) 0.25481(17) 0.0323(14) Uani 1 1 d . . .
C6B C 0.5766(5) 0.5554(4) 0.1980(2) 0.0388(18) Uani 1 1 d . . .
H6BA H 0.5268 0.5730 0.1818 0.047 Uiso 1 1 calc R . .
H6BB H 0.5807 0.4927 0.1973 0.047 Uiso 1 1 calc R . .
C7B C 0.6275(5) 0.5382(5) 0.2622(2) 0.0413(19) Uani 1 1 d . . .
H7BA H 0.6142 0.4774 0.2620 0.062 Uiso 1 1 calc R . .
H7BB H 0.6230 0.5608 0.2871 0.062 Uiso 1 1 calc R . .
H7BC H 0.6851 0.5466 0.2550 0.062 Uiso 1 1 calc R . .
C8B C 0.4812(4) 0.5593(4) 0.2464(2) 0.0349(17) Uani 1 1 d . . .
H8BA H 0.4744 0.4971 0.2431 0.042 Uiso 1 1 calc R . .
H8BB H 0.4782 0.5715 0.2729 0.042 Uiso 1 1 calc R . .
C9B C 0.4089(5) 0.6023(4) 0.22567(19) 0.0354(17) Uani 1 1 d . . .
C10B C 0.3712(4) 0.6727(4) 0.24093(19) 0.0272(14) Uani 1 1 d . . .
H10A H 0.3946 0.6939 0.2639 0.033 Uiso 1 1 calc R . .
C11B C 0.3005(4) 0.7133(4) 0.22382(18) 0.0280(14) Uani 1 1 d . . .
C12B C 0.2676(5) 0.6821(5) 0.1901(2) 0.0417(19) Uani 1 1 d . . .
H12A H 0.2195 0.7083 0.1778 0.050 Uiso 1 1 calc R . .
C13B C 0.3049(5) 0.6122(6) 0.1740(2) 0.049(2) Uani 1 1 d . . .
H13A H 0.2823 0.5916 0.1508 0.059 Uiso 1 1 calc R . .
C14B C 0.3746(5) 0.5732(5) 0.1917(2) 0.0419(19) Uani 1 1 d . . .
H14A H 0.3994 0.5257 0.1806 0.050 Uiso 1 1 calc R . .
C15B C 0.2602(4) 0.7847(4) 0.24294(18) 0.0278(14) Uani 1 1 d . . .
H15A H 0.2764 0.7797 0.2696 0.033 Uiso 1 1 calc R . .
H15B H 0.1982 0.7776 0.2394 0.033 Uiso 1 1 calc R . .
C16B C 0.2315(4) 0.9302(5) 0.2533(2) 0.043(2) Uani 1 1 d . . .
H16A H 0.1712 0.9181 0.2481 0.065 Uiso 1 1 calc R . .
H16B H 0.2429 0.9894 0.2470 0.065 Uiso 1 1 calc R . .
H16C H 0.2473 0.9207 0.2795 0.065 Uiso 1 1 calc R . .
C17B C 0.2541(5) 0.8854(6) 0.1909(2) 0.051(2) Uani 1 1 d . . .
H17A H 0.2765 0.8387 0.1762 0.061 Uiso 1 1 calc R . .
H17B H 0.1917 0.8846 0.1872 0.061 Uiso 1 1 calc R . .
C18B C 0.2874(5) 0.9693(6) 0.1786(2) 0.056(2) Uani 1 1 d . . .
H18A H 0.2737 0.9761 0.1518 0.067 Uiso 1 1 calc R . .
H18B H 0.2596 1.0160 0.1913 0.067 Uiso 1 1 calc R . .
C19B C 0.4262(6) 0.9296(7) 0.1585(2) 0.059(3) Uani 1 1 d . . .
H19A H 0.4149 0.9577 0.1347 0.089 Uiso 1 1 calc R . .
H19B H 0.4067 0.8705 0.1567 0.089 Uiso 1 1 calc R . .
H19C H 0.4871 0.9306 0.1655 0.089 Uiso 1 1 calc R . .
C20B C 0.4070(5) 1.0653(5) 0.1897(3) 0.055(3) Uani 1 1 d . . .
H20A H 0.3726 1.0996 0.1714 0.066 Uiso 1 1 calc R . .
H20B H 0.4670 1.0704 0.1843 0.066 Uiso 1 1 calc R . .
C21B C 0.3964(5) 1.0984(5) 0.2275(2) 0.048(2) Uani 1 1 d . . .
H21A H 0.4176 1.1574 0.2296 0.058 Uiso 1 1 calc R . .
H21B H 0.3357 1.0986 0.2321 0.058 Uiso 1 1 calc R . .
C22B C 0.4122(5) 1.0546(5) 0.2914(2) 0.047(2) Uani 1 1 d . . .
H22A H 0.4278 1.1112 0.3009 0.071 Uiso 1 1 calc R . .
H22B H 0.4372 1.0112 0.3082 0.071 Uiso 1 1 calc R . .
H22C H 0.3506 1.0488 0.2895 0.071 Uiso 1 1 calc R . .
C23B C 0.5344(4) 1.0693(4) 0.2557(2) 0.0336(16) Uani 1 1 d . . .
H23A H 0.5400 1.1273 0.2661 0.040 Uiso 1 1 calc R . .
H23B H 0.5511 1.0718 0.2302 0.040 Uiso 1 1 calc R . .
C24B C 0.5949(4) 1.0122(4) 0.27748(19) 0.0276(15) Uani 1 1 d . . .
C25B C 0.6393(4) 0.9525(4) 0.25885(17) 0.0222(13) Uani 1 1 d . . .
H25A H 0.6267 0.9449 0.2332 0.027 Uiso 1 1 calc R . .
C26B C 0.7022(4) 0.9031(4) 0.27724(17) 0.0244(14) Uani 1 1 d . . .
C27B C 0.7217(4) 0.9146(5) 0.31478(18) 0.0319(15) Uani 1 1 d . . .
H27A H 0.7656 0.8824 0.3273 0.038 Uiso 1 1 calc R . .
C28B C 0.6766(5) 0.9735(5) 0.3339(2) 0.0389(18) Uani 1 1 d . . .
H28A H 0.6884 0.9804 0.3596 0.047 Uiso 1 1 calc R . .
C29B C 0.6145(5) 1.0220(5) 0.3152(2) 0.0362(17) Uani 1 1 d . . .
H29A H 0.5846 1.0629 0.3284 0.043 Uiso 1 1 calc R . .
C30B C 0.7546(4) 0.8459(4) 0.25469(18) 0.0250(14) Uani 1 1 d . . .
H30A H 0.7498 0.8664 0.2289 0.030 Uiso 1 1 calc R . .
H30B H 0.8146 0.8514 0.2640 0.030 Uiso 1 1 calc R . .
C31B C 0.5021(4) 0.8089(4) 0.26124(16) 0.0207(13) Uani 1 1 d . . .
S1 S -0.00667(11) 0.80200(10) 0.18821(5) 0.0279(4) Uani 1 1 d . . .
O1S O -0.0640(3) 0.7393(3) 0.17284(14) 0.0431(13) Uani 1 1 d . . .
O2S O 0.0802(3) 0.7802(4) 0.18522(19) 0.0620(18) Uani 1 1 d . . .
O3S O -0.0273(5) 0.8361(4) 0.22257(15) 0.0638(18) Uani 1 1 d . . .
C1S C -0.0209(6) 0.8913(5) 0.1573(2) 0.048(2) Uani 1 1 d . . .
F1S F 0.0268(4) 0.9569(3) 0.16780(14) 0.0804(19) Uani 1 1 d . . .
F2S F -0.0048(4) 0.8713(3) 0.12339(13) 0.0724(17) Uani 1 1 d . . .
F3S F -0.0987(4) 0.9190(4) 0.15537(18) 0.100(2) Uani 1 1 d . . .
S1X S 0.67633(14) 0.02346(16) 0.14902(6) 0.0536(6) Uani 1 1 d . . .
O1X O 0.7496(4) 0.0693(5) 0.14263(18) 0.085(2) Uani 1 1 d . . .
O2X O 0.6060(5) 0.0681(5) 0.1601(2) 0.089(2) Uani 1 1 d U . .
O3X O 0.6880(6) -0.0579(6) 0.1686(2) 0.127(4) Uani 1 1 d . . .
C1X C 0.6457(7) -0.0167(8) 0.1049(3) 0.090(4) Uani 1 1 d . . .
F1X F 0.7039(5) -0.0621(5) 0.0915(2) 0.122(3) Uani 1 1 d U . .
F2X F 0.5761(5) -0.0636(5) 0.1037(2) 0.119(2) Uani 1 1 d U . .
F3X F 0.6336(6) 0.0440(8) 0.0799(2) 0.174(5) Uani 1 1 d . . .
S1N S 0.6205(4) 0.4847(4) 0.08735(16) 0.0440(14) Uani 0.618(5) 1 d PD A 1
O1N O 0.6516(12) 0.4486(10) 0.0552(3) 0.143(6) Uani 0.618(5) 1 d PDU A 1
O2N O 0.6273(10) 0.4324(8) 0.1188(3) 0.082(5) Uani 0.618(5) 1 d PD A 1
O3N O 0.6474(7) 0.5707(5) 0.0912(4) 0.056(4) Uani 0.618(5) 1 d PDU A 1
C1N C 0.5132(5) 0.4871(6) 0.0694(3) 0.050 Uiso 0.618(5) 1 d PD A 1
F1N F 0.5015(11) 0.5498(9) 0.0448(4) 0.184(8) Uani 0.618(5) 1 d PDU A 1
F2N F 0.4972(9) 0.4119(9) 0.0528(3) 0.38(2) Uani 0.618(5) 1 d PD A 1
F3N F 0.4797(15) 0.5218(14) 0.0984(5) 0.239(9) Uani 0.618(5) 1 d PDU A 1
S1N' S 0.6050(5) 0.4785(6) 0.0964(2) 0.038(2) Uani 0.382(5) 1 d PD A 2
O1N' O 0.6497(16) 0.5509(11) 0.0849(6) 0.098(10) Uani 0.382(5) 1 d PDU A 2
O2N' O 0.6632(15) 0.4120(12) 0.1053(5) 0.098(11) Uani 0.382(5) 1 d PDU A 2
O3N' O 0.5400(7) 0.4947(10) 0.1201(3) 0.053(4) Uani 0.382(5) 1 d PDU A 2
C1N' C 0.5514(5) 0.4389(9) 0.0553(2) 0.050 Uiso 0.382(5) 1 d PD A 2
F1N' F 0.6038(7) 0.4217(7) 0.0293(2) 0.050 Uiso 0.382(5) 1 d PD A 2
F2N' F 0.4767(6) 0.4253(8) 0.0693(3) 0.050 Uiso 0.382(5) 1 d PD A 2
F3N' F 0.5048(8) 0.4934(8) 0.0344(3) 0.050 Uiso 0.382(5) 1 d PD A 2
S1Z S 0.2152(3) 0.03513(19) 0.06173(8) 0.1061(17) Uani 0.896(4) 1 d PDU B 1
O1Z O 0.1918(8) 0.1071(6) 0.0404(3) 0.102(3) Uani 0.896(4) 1 d PDU B 1
O2Z O 0.1642(6) -0.0361(6) 0.0484(4) 0.164(6) Uani 0.896(4) 1 d PDU B 1
O3Z O 0.1966(10) 0.0536(9) 0.09875(17) 0.211(8) Uani 0.896(4) 1 d PDU B 1
C1Z C 0.3213(5) 0.0045(8) 0.0576(3) 0.262(17) Uani 0.896(4) 1 d PDU B 1
F1Z F 0.3279(8) 0.0076(8) 0.0214(3) 0.195(6) Uani 0.896(4) 1 d PDU B 1
F2Z F 0.3487(12) 0.0697(8) 0.0781(5) 0.311(11) Uani 0.896(4) 1 d PDU B 1
F3Z F 0.297(2) -0.0662(9) 0.0737(6) 0.454(18) Uani 0.896(4) 1 d PDU B 1
S1Z' S 0.2441(8) 0.0677(10) 0.0784(4) 0.050 Uiso 0.104(4) 1 d PD B 2
O1Z' O 0.200(3) 0.107(3) 0.0477(12) 0.050 Uiso 0.104(4) 1 d PD B 2
O2Z' O 0.2213(16) -0.0197(12) 0.0786(11) 0.050 Uiso 0.104(4) 1 d PD B 2
O3Z' O 0.246(3) 0.108(2) 0.1134(7) 0.050 Uiso 0.104(4) 1 d PD B 2
C1Z' C 0.3531(9) 0.0740(11) 0.0715(5) 0.48(11) Uani 0.104(4) 1 d PDU B 2
F1Z' F 0.367(2) 0.1252(16) 0.0436(6) 0.028(8) Uani 0.104(4) 1 d PDU B 2
F2Z' F 0.3973(13) 0.120(2) 0.0969(8) 0.050 Uiso 0.104(4) 1 d PD B 2
F3Z' F 0.401(2) 0.0056(17) 0.0682(11) 0.048(11) Uani 0.104(4) 1 d PDU B 2
C1T C 0.5037(8) 0.2785(8) 0.1492(3) 0.103(5) Uani 1 1 d . . .
H1TA H 0.5333 0.2241 0.1455 0.123 Uiso 1 1 calc R . .
H1TB H 0.5323 0.3234 0.1358 0.123 Uiso 1 1 calc R . .
Cl1T Cl 0.3985(3) 0.2701(4) 0.13176(14) 0.229(3) Uani 1 1 d . . .
Cl2T Cl 0.50908(16) 0.30297(16) 0.19573(7) 0.0649(7) Uani 1 1 d . . .
O1W O 1.4727(9) 0.7892(15) 0.0273(9) 0.345(17) Uani 1 1 d . C 1
O2W O 1.4125(13) 0.681(2) 0.0856(7) 0.418(18) Uani 1 1 d . D 1
O3W O 1.4832(13) 0.7692(11) 0.0641(6) 0.105(7) Uani 0.50 1 d P E 2
O4W O 1.503(2) 0.874(3) -0.0156(8) 0.27(2) Uani 0.50 1 d P F 2

loop_
_atom_site_aniso_label
_atom_site_aniso_U_11
_atom_site_aniso_U_22
_atom_site_aniso_U_33
_atom_site_aniso_U_23
_atom_site_aniso_U_13
_atom_site_aniso_U_12
Cu1A 0.0283(4) 0.0251(4) 0.0253(4) 0.0032(3) 0.0089(3) 0.0020(3)
O1A 0.030(2) 0.023(2) 0.024(2) 0.0021(17) 0.0105(19) -0.0003(19)
N1A 0.024(3) 0.037(3) 0.034(3) 0.007(3) 0.010(3) -0.001(3)
C1A 0.039(4) 0.047(5) 0.048(5) 0.012(4) 0.008(4) -0.010(4)
O2A 0.026(2) 0.025(2) 0.030(2) 0.0013(18) 0.011(2) 0.0011(19)
N2A 0.038(3) 0.028(3) 0.031(3) 0.004(2) 0.009(3) 0.009(3)
C2A 0.026(4) 0.068(6) 0.040(4) 0.003(4) 0.013(3) 0.009(4)
Cu2A 0.0279(4) 0.0231(4) 0.0283(4) 0.0027(3) 0.0093(3) 0.0001(3)
N3A 0.043(4) 0.025(3) 0.025(3) 0.002(2) 0.009(3) 0.003(3)
O3A 0.028(2) 0.022(2) 0.025(2) 0.0022(17) 0.0068(19) -0.0018(19)
C3A 0.033(4) 0.050(5) 0.045(4) 0.012(4) 0.019(3) 0.022(4)
N4A 0.020(3) 0.044(3) 0.040(3) 0.002(3) 0.003(3) 0.006(3)
C4A 0.056(5) 0.029(4) 0.043(4) 0.006(3) 0.011(4) 0.002(4)
N5A 0.042(4) 0.024(3) 0.036(3) 0.002(2) 0.012(3) 0.000(3)
C5A 0.064(5) 0.038(4) 0.031(4) 0.006(3) 0.018(4) 0.010(4)
N6A 0.036(3) 0.029(3) 0.024(3) 0.001(2) 0.006(2) -0.006(3)
C6A 0.086(7) 0.031(4) 0.023(4) 0.003(3) 0.007(4) 0.024(4)
C7A 0.058(5) 0.033(4) 0.040(4) 0.009(3) 0.025(4) 0.005(4)
C8A 0.051(5) 0.035(4) 0.029(4) 0.013(3) 0.004(3) 0.008(4)
C9A 0.041(4) 0.035(4) 0.039(4) 0.007(3) -0.012(4) 0.006(3)
C10A 0.040(4) 0.027(3) 0.030(4) 0.006(3) -0.006(3) 0.006(3)
C11A 0.030(4) 0.035(4) 0.043(4) 0.001(3) -0.009(3) 0.001(3)
C12A 0.056(6) 0.062(6) 0.056(6) 0.007(5) -0.026(5) -0.015(5)
C13A 0.077(7) 0.077(7) 0.040(5) -0.006(5) -0.018(5) -0.021(6)
C14A 0.064(6) 0.062(6) 0.031(4) -0.004(4) -0.012(4) 0.002(5)
C15A 0.025(4) 0.043(4) 0.053(5) 0.007(4) -0.002(3) -0.004(3)
C16A 0.031(4) 0.050(5) 0.055(5) -0.005(4) 0.012(4) 0.000(4)
C17A 0.040(4) 0.039(4) 0.045(5) -0.001(3) -0.007(4) -0.010(4)
C18A 0.040(4) 0.030(4) 0.052(5) 0.004(3) 0.003(4) -0.003(3)
C19A 0.053(5) 0.034(4) 0.048(5) 0.001(3) 0.021(4) 0.006(4)
C20A 0.054(5) 0.022(3) 0.049(5) 0.019(3) 0.003(4) 0.003(3)
C21A 0.050(5) 0.040(4) 0.031(4) 0.013(3) 0.008(3) -0.008(4)
C22A 0.046(5) 0.041(4) 0.026(4) -0.004(3) 0.010(3) -0.004(4)
C23A 0.039(4) 0.052(5) 0.029(4) 0.008(3) 0.009(3) -0.006(4)
C24A 0.037(4) 0.051(4) 0.021(3) 0.009(3) -0.001(3) 0.000(4)
C25A 0.027(3) 0.045(4) 0.022(3) 0.003(3) -0.001(3) 0.004(3)
C26A 0.023(3) 0.053(5) 0.027(4) -0.002(3) 0.003(3) -0.001(3)
C27A 0.037(4) 0.084(7) 0.038(4) -0.010(4) 0.002(4) -0.034(5)
C28A 0.054(5) 0.060(5) 0.041(5) -0.018(4) 0.014(4) -0.022(4)
C29A 0.061(6) 0.050(5) 0.030(4) -0.008(3) 0.005(4) -0.018(4)
C30A 0.029(4) 0.056(5) 0.034(4) 0.013(3) 0.005(3) 0.012(4)
C31A 0.019(3) 0.025(3) 0.025(3) 0.005(3) 0.001(3) -0.001(3)
Cu1B 0.0180(4) 0.0232(4) 0.0278(4) 0.0000(3) 0.0079(3) 0.0011(3)
O1B 0.021(2) 0.025(2) 0.023(2) 0.0055(17) 0.0062(17) 0.0073(18)
N1B 0.017(2) 0.019(2) 0.033(3) 0.001(2) 0.004(2) 0.004(2)
C1B 0.032(4) 0.032(4) 0.041(4) 0.009(3) 0.002(3) 0.008(3)
Cu2B 0.0181(4) 0.0256(4) 0.0328(4) 0.0087(3) 0.0037(3) 0.0003(3)
O2B 0.017(2) 0.027(2) 0.025(2) 0.0005(17) 0.0079(18) 0.0045(18)
N2B 0.022(3) 0.027(3) 0.033(3) -0.006(2) 0.012(2) 0.002(2)
C2B 0.016(3) 0.033(4) 0.046(4) -0.001(3) 0.009(3) 0.004(3)
O3B 0.020(2) 0.030(2) 0.023(2) 0.0013(18) 0.0041(18) -0.0020(19)
N3B 0.022(3) 0.026(3) 0.045(3) -0.002(2) 0.017(3) -0.002(2)
C3B 0.027(3) 0.028(3) 0.041(4) -0.005(3) 0.019(3) -0.004(3)
N4B 0.017(3) 0.035(3) 0.044(3) 0.013(3) 0.000(3) 0.006(2)
C4B 0.039(4) 0.056(5) 0.030(4) -0.001(3) 0.011(3) 0.002(4)
N5B 0.026(3) 0.053(4) 0.052(4) 0.029(3) 0.007(3) 0.002(3)
C5B 0.031(4) 0.035(4) 0.047(4) -0.018(3) 0.018(3) -0.007(3)
N6B 0.018(3) 0.021(3) 0.060(4) 0.008(3) 0.014(3) 0.002(2)
C6B 0.032(4) 0.027(4) 0.060(5) -0.010(3) 0.020(4) -0.004(3)
C7B 0.030(4) 0.029(4) 0.066(5) 0.007(4) 0.013(4) 0.004(3)
C8B 0.025(4) 0.023(3) 0.059(5) 0.004(3) 0.016(3) -0.002(3)
C9B 0.043(4) 0.028(4) 0.037(4) 0.002(3) 0.013(3) -0.013(3)
C10B 0.018(3) 0.029(3) 0.035(4) -0.002(3) 0.008(3) -0.007(3)
C11B 0.020(3) 0.029(3) 0.036(4) -0.001(3) 0.005(3) -0.010(3)
C12B 0.027(4) 0.048(5) 0.049(5) -0.006(4) -0.003(3) -0.016(3)
C13B 0.030(4) 0.069(6) 0.048(5) -0.016(4) 0.008(4) -0.025(4)
C14B 0.034(4) 0.033(4) 0.059(5) -0.015(4) 0.010(4) -0.016(3)
C15B 0.018(3) 0.028(3) 0.038(4) 0.008(3) 0.005(3) -0.001(3)
C16B 0.020(3) 0.035(4) 0.077(6) 0.001(4) 0.020(4) 0.004(3)
C17B 0.034(4) 0.070(6) 0.045(5) 0.024(4) -0.017(4) -0.014(4)
C18B 0.029(4) 0.075(6) 0.061(6) 0.036(5) -0.013(4) -0.007(4)
C19B 0.049(5) 0.097(7) 0.031(4) 0.016(5) 0.004(4) -0.004(5)
C20B 0.028(4) 0.049(5) 0.087(7) 0.046(5) 0.000(4) 0.005(4)
C21B 0.025(4) 0.029(4) 0.092(7) 0.026(4) 0.018(4) 0.004(3)
C22B 0.027(4) 0.036(4) 0.082(6) -0.017(4) 0.027(4) -0.003(3)
C23B 0.024(3) 0.019(3) 0.059(5) 0.004(3) 0.016(3) -0.002(3)
C24B 0.018(3) 0.021(3) 0.045(4) -0.005(3) 0.009(3) -0.012(3)
C25B 0.012(3) 0.025(3) 0.030(3) -0.001(3) 0.002(2) -0.006(2)
C26B 0.025(3) 0.022(3) 0.028(3) -0.005(2) 0.006(3) -0.011(3)
C27B 0.024(3) 0.041(4) 0.031(4) -0.001(3) 0.001(3) -0.010(3)
C28B 0.044(5) 0.043(4) 0.031(4) -0.010(3) 0.008(3) -0.020(4)
C29B 0.029(4) 0.040(4) 0.041(4) -0.015(3) 0.015(3) -0.013(3)
C30B 0.018(3) 0.025(3) 0.032(3) 0.000(3) 0.006(3) -0.003(3)
C31B 0.017(3) 0.027(3) 0.018(3) 0.004(2) 0.002(2) -0.004(2)
S1 0.0238(8) 0.0247(8) 0.0346(9) 0.0027(7) -0.0017(7) -0.0022(7)
O1S 0.035(3) 0.048(3) 0.046(3) -0.005(2) 0.001(2) -0.023(3)
O2S 0.026(3) 0.048(3) 0.110(5) 0.010(3) -0.005(3) 0.004(3)
O3S 0.109(6) 0.050(3) 0.034(3) -0.007(3) 0.012(3) 0.000(4)
C1S 0.058(6) 0.039(4) 0.046(5) 0.002(4) -0.001(4) 0.008(4)
F1S 0.149(6) 0.028(2) 0.065(3) 0.005(2) 0.013(4) -0.022(3)
F2S 0.130(5) 0.054(3) 0.035(3) 0.004(2) 0.018(3) -0.003(3)
F3S 0.085(5) 0.107(5) 0.108(5) 0.046(4) 0.011(4) 0.060(4)
S1X 0.0395(12) 0.0797(16) 0.0433(12) -0.0124(11) 0.0133(10) -0.0233(12)
O1X 0.064(4) 0.119(6) 0.076(5) -0.043(4) 0.037(4) -0.062(4)
O2X 0.072(4) 0.094(4) 0.106(4) -0.029(3) 0.034(3) -0.007(3)
O3X 0.143(9) 0.148(8) 0.091(6) 0.079(6) 0.013(6) -0.005(7)
C1X 0.077(8) 0.092(8) 0.109(9) -0.040(7) 0.070(7) -0.053(7)
F1X 0.123(4) 0.124(4) 0.124(4) -0.033(4) 0.047(4) -0.009(4)
F2X 0.109(4) 0.145(4) 0.106(4) -0.034(3) 0.022(3) -0.046(4)
F3X 0.146(8) 0.297(13) 0.075(5) 0.084(7) -0.025(5) -0.065(9)
S1N 0.037(3) 0.048(3) 0.047(3) 0.004(2) 0.000(2) -0.009(2)
O1N 0.150(7) 0.136(7) 0.146(7) 0.003(5) 0.024(5) 0.005(5)
O2N 0.104(11) 0.076(9) 0.060(8) 0.043(7) -0.033(8) -0.039(8)
O3N 0.062(5) 0.047(5) 0.058(6) 0.006(4) 0.006(4) 0.001(4)
F1N 0.213(16) 0.107(11) 0.207(15) 0.040(11) -0.149(13) -0.017(11)
F2N 0.242(17) 0.84(5) 0.071(8) -0.234(17) 0.103(10) -0.41(3)
F3N 0.236(10) 0.246(10) 0.238(10) 0.004(5) 0.027(5) 0.005(5)
S1N' 0.036(4) 0.049(4) 0.030(4) 0.002(3) 0.001(3) -0.015(3)
O1N' 0.20(3) 0.044(10) 0.059(12) -0.028(9) 0.087(14) -0.080(14)
O2N' 0.16(3) 0.072(13) 0.049(12) -0.026(10) -0.056(13) 0.074(15)
O3N' 0.033(8) 0.096(12) 0.031(8) 0.000(8) 0.011(6) -0.017(8)
S1Z 0.232(5) 0.0414(16) 0.0403(17) -0.0019(13) -0.017(2) 0.016(2)
O1Z 0.131(9) 0.101(7) 0.076(6) 0.046(6) 0.010(6) 0.029(6)
O2Z 0.164(12) 0.125(9) 0.195(12) -0.095(9) -0.033(10) 0.047(9)
O3Z 0.39(2) 0.155(11) 0.073(7) -0.036(7) -0.084(10) 0.134(13)
C1Z 0.23(3) 0.34(4) 0.21(2) -0.19(2) -0.04(2) -0.10(3)
F1Z 0.168(11) 0.181(11) 0.223(12) -0.098(10) -0.060(10) 0.072(9)
F2Z 0.37(2) 0.123(10) 0.40(2) -0.011(12) -0.247(19) -0.070(12)
F3Z 0.65(4) 0.130(13) 0.54(3) -0.141(18) -0.20(3) 0.01(2)
C1Z' 0.48(11) 0.48(11) 0.48(11) 0.00(2) 0.03(2) 0.00(2)
F1Z' 0.032(15) 0.024(14) 0.026(14) -0.009(12) -0.003(12) 0.002(12)
F3Z' 0.050(14) 0.043(13) 0.048(14) 0.005(9) -0.014(9) 0.011(9)
C1T 0.127(11) 0.118(10) 0.057(7) 0.028(6) -0.033(7) -0.071(9)
Cl1T 0.185(4) 0.314(7) 0.166(4) 0.160(4) -0.137(4) -0.169(5)
Cl2T 0.0599(15) 0.0666(15) 0.0663(15) 0.0147(12) -0.0083(12) -0.0171(12)
O1W 0.090(11) 0.34(3) 0.59(5) -0.17(3) -0.11(2) 0.098(14)
O2W 0.23(2) 0.64(5) 0.36(3) -0.02(3) -0.17(2) 0.25(3)
O3W 0.092(14) 0.076(11) 0.141(16) 0.068(11) -0.023(12) -0.009(10)
O4W 0.22(3) 0.42(6) 0.15(2) 0.01(3) -0.04(2) 0.20(4)

loop_
_atom_type_symbol
_atom_type_description
_atom_type_scat_dispersion_real
_atom_type_scat_dispersion_imag
_atom_type_scat_source
C C 0.0033 0.0016 'International Tables Vol C Tables 4.2.6.8 and 6.1.1.4'
H H 0.0000 0.0000 'International Tables Vol C Tables 4.2.6.8 and 6.1.1.4'
N N 0.0061 0.0033 'International Tables Vol C Tables 4.2.6.8 and 6.1.1.4'
O O 0.0106 0.0060 'International Tables Vol C Tables 4.2.6.8 and 6.1.1.4'
Cu Cu 0.3201 1.2651 'International Tables Vol C Tables 4.2.6.8 and 6.1.1.4'
S S 0.1246 0.1234 'International Tables Vol C Tables 4.2.6.8 and 6.1.1.4'
F F 0.0171 0.0103 'International Tables Vol C Tables 4.2.6.8 and 6.1.1.4'
Cl Cl 0.1484 0.1585 'International Tables Vol C Tables 4.2.6.8 and 6.1.1.4'

loop_
_geom_angle_atom_site_label_1
_geom_angle_atom_site_label_2
_geom_angle_atom_site_label_3
_geom_angle
O1A Cu1A N2A 169.9(2)
O1A Cu1A N3A 97.75(19)
N2A Cu1A N3A 86.2(2)
O1A Cu1A N1A 98.5(2)
N2A Cu1A N1A 86.9(2)
N3A Cu1A N1A 123.4(2)
O1A Cu1A O3A 63.30(16)
N2A Cu1A O3A 106.7(2)
N3A Cu1A O3A 118.0(2)
N1A Cu1A O3A 117.81(18)
O1A Cu1A C31A 31.73(18)
N2A Cu1A C31A 138.2(2)
N3A Cu1A C31A 110.5(2)
N1A Cu1A C31A 111.4(2)
O3A Cu1A C31A 31.57(17)
C31A O1A Cu1A 96.5(4)
C1A N1A C30A 109.4(6)
C1A N1A C2A 111.0(6)
C30A N1A C2A 108.0(6)
C1A N1A Cu1A 109.1(5)
C30A N1A Cu1A 117.6(4)
C2A N1A Cu1A 101.5(4)
C31A O2A Cu2A 96.2(4)
C4A N2A C3A 111.4(6)
C4A N2A C5A 110.1(6)
C3A N2A C5A 109.4(6)
C4A N2A Cu1A 110.2(4)
C3A N2A Cu1A 107.9(4)
C5A N2A Cu1A 107.7(4)
N1A C2A C3A 111.0(6)
O2A Cu2A N5A 169.4(2)
O2A Cu2A N6A 97.3(2)
N5A Cu2A N6A 86.9(2)
O2A Cu2A N4A 100.0(2)
N5A Cu2A N4A 85.7(2)
N6A Cu2A N4A 122.6(2)
O2A Cu2A O3A 63.15(16)
N5A Cu2A O3A 106.32(19)
N6A Cu2A O3A 119.55(19)
N4A Cu2A O3A 117.17(19)
O2A Cu2A C31A 31.60(18)
N5A Cu2A C31A 137.8(2)
N6A Cu2A C31A 110.9(2)
N4A Cu2A C31A 112.2(2)
O3A Cu2A C31A 31.56(17)
C7A N3A C6A 110.9(6)
C7A N3A C8A 104.7(5)
C6A N3A C8A 111.4(6)
C7A N3A Cu1A 104.3(4)
C6A N3A Cu1A 103.4(4)
C8A N3A Cu1A 121.8(4)
C31A O3A Cu1A 81.5(3)
C31A O3A Cu2A 81.0(3)
Cu1A O3A Cu2A 162.6(2)
N2A C3A C2A 110.1(6)
C17A N4A C15A 111.2(6)
C17A N4A C16A 110.4(6)
C15A N4A C16A 106.8(6)
C17A N4A Cu2A 101.8(4)
C15A N4A Cu2A 119.6(4)
C16A N4A Cu2A 106.8(4)
C19A N5A C18A 110.3(6)
C19A N5A C20A 110.8(6)
C18A N5A C20A 111.2(6)
C19A N5A Cu2A 109.5(4)
C18A N5A Cu2A 108.0(4)
C20A N5A Cu2A 107.0(4)
C6A C5A N2A 109.3(6)
C22A N6A C21A 110.0(5)
C22A N6A C23A 109.7(5)
C21A N6A C23A 108.5(6)
C22A N6A Cu2A 105.2(4)
C21A N6A Cu2A 101.5(4)
C23A N6A Cu2A 121.4(4)
C5A C6A N3A 111.4(6)
C9A C8A N3A 115.5(6)
C14A C9A C10A 118.1(8)
C14A C9A C8A 123.8(7)
C10A C9A C8A 118.0(7)
C11A C10A C9A 121.4(7)
C10A C11A C12A 118.2(7)
C10A C11A C15A 119.5(7)
C12A C11A C15A 122.1(7)
C13A C12A C11A 121.0(8)
C12A C13A C14A 119.0(8)
C9A C14A C13A 122.3(8)
C11A C15A N4A 117.9(6)
N4A C17A C18A 111.4(6)
N5A C18A C17A 109.5(6)
N5A C20A C21A 109.2(6)
N6A C21A C20A 107.6(5)
C24A C23A N6A 115.1(6)
C29A C24A C25A 119.1(7)
C29A C24A C23A 122.5(7)
C25A C24A C23A 118.2(7)
C26A C25A C24A 121.9(7)
C25A C26A C27A 118.0(6)
C25A C26A C30A 118.8(7)
C27A C26A C30A 123.3(7)
C28A C27A C26A 121.1(7)
C27A C28A C29A 120.5(8)
C28A C29A C24A 119.3(7)
N1A C30A C26A 117.5(6)
O2A C31A O3A 119.6(5)
O2A C31A O1A 121.8(6)
O3A C31A O1A 118.6(5)
O2A C31A Cu2A 52.2(3)
O3A C31A Cu2A 67.4(3)
O1A C31A Cu2A 173.9(5)
O2A C31A Cu1A 173.3(5)
O3A C31A Cu1A 66.9(3)
O1A C31A Cu1A 51.7(3)
Cu2A C31A Cu1A 134.3(3)
O1B Cu1B N2B 169.6(2)
O1B Cu1B N1B 98.89(19)
N2B Cu1B N1B 86.3(2)
O1B Cu1B N3B 97.71(19)
N2B Cu1B N3B 86.7(2)
N1B Cu1B N3B 123.5(2)
O1B Cu1B O3B 62.78(16)
N2B Cu1B O3B 106.84(19)
N1B Cu1B O3B 116.07(17)
N3B Cu1B O3B 119.58(18)
O1B Cu1B C31B 31.39(17)
N2B Cu1B C31B 138.2(2)
N1B Cu1B C31B 110.04(19)
N3B Cu1B C31B 111.89(19)
O3B Cu1B C31B 31.40(16)
C31B O1B Cu1B 98.1(3)
C2B N1B C1B 110.3(5)
C2B N1B C30B 105.9(5)
C1B N1B C30B 109.6(5)
C2B N1B Cu1B 101.8(4)
C1B N1B Cu1B 108.2(4)
C30B N1B Cu1B 120.5(4)
O2B Cu2B N5B 169.9(2)
O2B Cu2B N6B 98.7(2)
N5B Cu2B N6B 86.3(3)
O2B Cu2B N4B 97.93(19)
N5B Cu2B N4B 86.4(2)
N6B Cu2B N4B 123.8(2)
O2B Cu2B O3B 63.05(15)
N5B Cu2B O3B 106.9(2)
N6B Cu2B O3B 120.91(18)
N4B Cu2B O3B 114.51(19)
O2B Cu2B C31B 31.30(17)
N5B Cu2B C31B 138.6(2)
N6B Cu2B C31B 113.0(2)
N4B Cu2B C31B 108.7(2)
O3B Cu2B C31B 31.74(16)
C31B O2B Cu2B 96.9(3)
C4B N2B C3B 110.5(5)
C4B N2B C5B 110.9(6)
C3B N2B C5B 108.7(5)
C4B N2B Cu1B 110.9(4)
C3B N2B Cu1B 108.4(4)
C5B N2B Cu1B 107.3(4)
N1B C2B C3B 109.3(5)
C31B O3B Cu2B 80.8(3)
C31B O3B Cu1B 81.6(3)
Cu2B O3B Cu1B 162.4(2)
C6B N3B C8B 109.2(5)
C6B N3B C7B 110.6(5)
C8B N3B C7B 105.5(5)
C6B N3B Cu1B 104.1(4)
C8B N3B Cu1B 121.4(4)
C7B N3B Cu1B 105.9(4)
N2B C3B C2B 109.1(5)
C16B N4B C15B 105.1(5)
C16B N4B C17B 109.1(6)
C15B N4B C17B 110.1(6)
C16B N4B Cu2B 107.2(4)
C15B N4B Cu2B 121.9(4)
C17B N4B Cu2B 103.0(4)
C20B N5B C18B 110.2(6)
C20B N5B C19B 111.1(6)
C18B N5B C19B 111.0(7)
C20B N5B Cu2B 108.1(5)
C18B N5B Cu2B 107.9(4)
C19B N5B Cu2B 108.4(5)
N2B C5B C6B 109.4(5)
C22B N6B C21B 110.4(6)
C22B N6B C23B 110.1(6)
C21B N6B C23B 107.4(5)
C22B N6B Cu2B 108.3(4)
C21B N6B Cu2B 101.5(5)
C23B N6B Cu2B 118.8(4)
N3B C6B C5B 109.3(6)
C9B C8B N3B 115.7(6)
C14B C9B C10B 117.7(7)
C14B C9B C8B 122.5(7)
C10B C9B C8B 119.8(7)
C9B C10B C11B 122.7(7)
C12B C11B C10B 117.9(7)
C12B C11B C15B 122.4(7)
C10B C11B C15B 119.6(6)
C11B C12B C13B 120.5(8)
C14B C13B C12B 120.1(8)
C13B C14B C9B 121.0(7)
C11B C15B N4B 116.6(5)
C18B C17B N4B 108.6(7)
N5B C18B C17B 111.1(7)
N5B C20B C21B 110.4(6)
N6B C21B C20B 109.2(6)
N6B C23B C24B 115.3(5)
C25B C24B C29B 118.4(6)
C25B C24B C23B 118.5(6)
C29B C24B C23B 122.8(6)
C24B C25B C26B 121.0(6)
C27B C26B C25B 119.8(6)
C27B C26B C30B 121.5(6)
C25B C26B C30B 118.3(6)
C28B C27B C26B 119.7(7)
C29B C28B C27B 119.7(7)
C28B C29B C24B 121.3(6)
N1B C30B C26B 115.3(5)
O2B C31B O1B 123.2(5)
O2B C31B O3B 119.3(5)
O1B C31B O3B 117.5(5)
O2B C31B Cu2B 51.8(3)
O1B C31B Cu2B 175.0(4)
O3B C31B Cu2B 67.5(3)
O2B C31B Cu1B 173.7(4)
O1B C31B Cu1B 50.5(3)
O3B C31B Cu1B 67.0(3)
Cu2B C31B Cu1B 134.4(2)
O3S S1 O1S 115.0(4)
O3S S1 O2S 116.4(4)
O1S S1 O2S 113.1(3)
O3S S1 C1S 103.3(4)
O1S S1 C1S 104.3(4)
O2S S1 C1S 102.4(4)
F3S C1S F1S 105.8(7)
F3S C1S F2S 106.2(7)
F1S C1S F2S 108.1(7)
F3S C1S S1 111.5(6)
F1S C1S S1 112.7(6)
F2S C1S S1 112.1(6)
O1X S1X O2X 118.5(5)
O1X S1X O3X 116.9(6)
O2X S1X O3X 111.7(5)
O1X S1X C1X 101.9(4)
O2X S1X C1X 105.8(5)
O3X S1X C1X 98.4(6)
F1X C1X F3X 102.0(9)
F1X C1X F2X 107.2(9)
F3X C1X F2X 107.4(12)
F1X C1X S1X 112.9(10)
F3X C1X S1X 112.7(9)
F2X C1X S1X 113.7(7)
O2N S1N O3N 118.1(9)
O2N S1N O1N 115.3(10)
O3N S1N O1N 109.9(9)
O2N S1N C1N 108.9(8)
O3N S1N C1N 106.7(5)
O1N S1N C1N 95.0(9)
F1N C1N F3N 100.7(14)
F1N C1N F2N 109.7(12)
F3N C1N F2N 129.8(13)
F1N C1N S1N 110.1(9)
F3N C1N S1N 98.4(12)
F2N C1N S1N 106.9(8)
O2N' S1N' O3N' 119.1(13)
O2N' S1N' O1N' 109.1(16)
O3N' S1N' O1N' 116.0(12)
O2N' S1N' C1N' 101.3(10)
O3N' S1N' C1N' 104.7(8)
O1N' S1N' C1N' 104.3(11)
F3N' C1N' F1N' 94.2(9)
F3N' C1N' F2N' 81.6(9)
F1N' C1N' F2N' 148.7(11)
F3N' C1N' S1N' 117.7(10)
F1N' C1N' S1N' 112.7(6)
F2N' C1N' S1N' 96.4(8)
C1N' F2N' F3N' 48.9(5)
C1N' F3N' F2N' 49.5(5)
O1Z S1Z O3Z 107.0(7)
O1Z S1Z O2Z 108.7(8)
O3Z S1Z O2Z 108.9(9)
O1Z S1Z C1Z 112.6(8)
O3Z S1Z C1Z 113.7(7)
O2Z S1Z C1Z 105.8(6)
O1Z S1Z F3Z 150.1(9)
O3Z S1Z F3Z 97.3(8)
O2Z S1Z F3Z 78.6(7)
C1Z S1Z F3Z 39.3(5)
F2Z C1Z F3Z 119.4(13)
F2Z C1Z F1Z 118.9(15)
F3Z C1Z F1Z 121.2(13)
F2Z C1Z S1Z 90.8(10)
F3Z C1Z S1Z 83.2(13)
F1Z C1Z S1Z 102.8(8)
C1Z F3Z S1Z 57.5(9)
O3Z' S1Z' O1Z' 119(3)
O3Z' S1Z' O2Z' 114.4(8)
O1Z' S1Z' O2Z' 108(2)
O3Z' S1Z' C1Z' 98.5(18)
O1Z' S1Z' C1Z' 107(2)
O2Z' S1Z' C1Z' 107.9(7)
F3Z' C1Z' F1Z' 107(2)
F3Z' C1Z' F2Z' 103(2)
F1Z' C1Z' F2Z' 95(2)
F3Z' C1Z' S1Z' 122.8(19)
F1Z' C1Z' S1Z' 111.5(17)
F2Z' C1Z' S1Z' 113.6(8)
Cl2T C1T Cl1T 110.3(8)

loop_
_geom_bond_atom_site_label_1
_geom_bond_atom_site_label_2
_geom_bond_distance
Cu1A O1A 1.921(4)
Cu1A N2A 1.986(5)
Cu1A N3A 2.130(6)
Cu1A N1A 2.143(6)
Cu1A O3A 2.261(4)
Cu1A C31A 2.431(6)
O1A C31A 1.287(7)
N1A C1A 1.474(9)
N1A C30A 1.487(8)
N1A C2A 1.488(9)
O2A C31A 1.280(7)
O2A Cu2A 1.930(4)
N2A C4A 1.487(9)
N2A C3A 1.488(9)
N2A C5A 1.495(8)
C2A C3A 1.492(11)
Cu2A N5A 2.009(5)
Cu2A N6A 2.115(5)
Cu2A N4A 2.157(6)
Cu2A O3A 2.270(4)
Cu2A C31A 2.428(6)
N3A C7A 1.471(9)
N3A C6A 1.484(8)
N3A C8A 1.508(9)
O3A C31A 1.287(7)
N4A C17A 1.461(9)
N4A C15A 1.496(9)
N4A C16A 1.499(9)
N5A C19A 1.469(9)
N5A C18A 1.490(9)
N5A C20A 1.499(9)
C5A C6A 1.483(11)
N6A C22A 1.493(8)
N6A C21A 1.497(8)
N6A C23A 1.499(9)
C8A C9A 1.506(11)
C9A C14A 1.375(11)
C9A C10A 1.396(10)
C10A C11A 1.388(10)
C11A C12A 1.407(11)
C11A C15A 1.489(10)
C12A C13A 1.374(13)
C13A C14A 1.380(13)
C17A C18A 1.490(10)
C20A C21A 1.526(10)
C23A C24A 1.494(10)
C24A C29A 1.390(10)
C24A C25A 1.390(9)
C25A C26A 1.376(10)
C26A C27A 1.393(11)
C26A C30A 1.491(9)
C27A C28A 1.372(11)
C28A C29A 1.388(11)
Cu1B O1B 1.920(4)
Cu1B N2B 1.975(5)
Cu1B N1B 2.124(5)
Cu1B N3B 2.147(5)
Cu1B O3B 2.291(4)
Cu1B C31B 2.463(6)
O1B C31B 1.296(7)
N1B C2B 1.484(8)
N1B C1B 1.485(8)
N1B C30B 1.500(8)
Cu2B O2B 1.927(4)
Cu2B N5B 1.986(6)
Cu2B N6B 2.129(6)
Cu2B N4B 2.150(6)
Cu2B O3B 2.277(4)
Cu2B C31B 2.433(6)
O2B C31B 1.273(7)
N2B C4B 1.449(9)
N2B C3B 1.484(8)
N2B C5B 1.504(8)
C2B C3B 1.496(10)
O3B C31B 1.297(7)
N3B C6B 1.469(9)
N3B C8B 1.490(8)
N3B C7B 1.491(9)
N4B C16B 1.481(9)
N4B C15B 1.503(8)
N4B C17B 1.507(9)
N5B C20B 1.481(10)
N5B C18B 1.489(9)
N5B C19B 1.490(10)
C5B C6B 1.537(9)
N6B C22B 1.472(9)
N6B C21B 1.481(9)
N6B C23B 1.490(8)
C8B C9B 1.488(10)
C9B C14B 1.391(10)
C9B C10B 1.395(9)
C10B C11B 1.397(9)
C11B C12B 1.389(10)
C11B C15B 1.491(9)
C12B C13B 1.398(11)
C13B C14B 1.382(11)
C17B C18B 1.504(11)
C20B C21B 1.493(12)
C23B C24B 1.496(10)
C24B C25B 1.383(8)
C24B C29B 1.396(10)
C25B C26B 1.396(9)
C26B C27B 1.392(9)
C26B C30B 1.511(8)
C27B C28B 1.389(10)
C28B C29B 1.385(11)
S1 O3S 1.424(5)
S1 O1S 1.427(5)
S1 O2S 1.433(6)
S1 C1S 1.804(8)
C1S F3S 1.307(10)
C1S F1S 1.320(10)
C1S F2S 1.320(9)
S1X O1X 1.403(6)
S1X O2X 1.404(7)
S1X O3X 1.471(8)
S1X C1X 1.760(12)
C1X F1X 1.294(12)
C1X F3X 1.324(15)
C1X F2X 1.327(11)
S1N O2N 1.410(5)
S1N O3N 1.422(5)
S1N O1N 1.425(5)
S1N C1N 1.778(5)
C1N F1N 1.335(5)
C1N F3N 1.336(5)
C1N F2N 1.344(5)
S1N' O2N' 1.417(5)
S1N' O3N' 1.419(5)
S1N' O1N' 1.423(5)
S1N' C1N' 1.781(5)
C1N' F3N' 1.333(5)
C1N' F1N' 1.336(5)
C1N' F2N' 1.343(5)
F2N' F3N' 1.749(15)
S1Z O1Z 1.407(5)
S1Z O3Z 1.434(5)
S1Z O2Z 1.445(5)
S1Z C1Z 1.770(5)
S1Z F3Z 2.08(3)
C1Z F2Z 1.324(5)
C1Z F3Z 1.330(5)
C1Z F1Z 1.330(5)
S1Z' O3Z' 1.419(5)
S1Z' O1Z' 1.419(5)
S1Z' O2Z' 1.422(5)
S1Z' C1Z' 1.770(5)
C1Z' F3Z' 1.330(5)
C1Z' F1Z' 1.330(5)
C1Z' F2Z' 1.332(5)
C1T Cl2T 1.736(11)
C1T Cl1T 1.746(13)

loop_
_geom_torsion_atom_site_label_1
_geom_torsion_atom_site_label_2
_geom_torsion_atom_site_label_3
_geom_torsion_atom_site_label_4
_geom_torsion
N2A Cu1A O1A C31A -4.1(14)
N3A Cu1A O1A C31A -117.0(4)
N1A Cu1A O1A C31A 117.5(4)
O3A Cu1A O1A C31A 0.6(3)
O1A Cu1A N1A C1A 54.4(4)
N2A Cu1A N1A C1A -134.2(4)
N3A Cu1A N1A C1A -50.7(5)
O3A Cu1A N1A C1A 118.6(4)
C31A Cu1A N1A C1A 84.5(4)
O1A Cu1A N1A C30A -70.8(5)
N2A Cu1A N1A C30A 100.6(5)
N3A Cu1A N1A C30A -176.0(4)
O3A Cu1A N1A C30A -6.6(5)
C31A Cu1A N1A C30A -40.8(5)
O1A Cu1A N1A C2A 171.6(4)
N2A Cu1A N1A C2A -16.9(4)
N3A Cu1A N1A C2A 66.5(5)
O3A Cu1A N1A C2A -124.2(4)
C31A Cu1A N1A C2A -158.3(4)
O1A Cu1A N2A C4A -9.4(15)
N3A Cu1A N2A C4A 104.4(5)
N1A Cu1A N2A C4A -131.8(5)
O3A Cu1A N2A C4A -13.7(5)
C31A Cu1A N2A C4A -12.6(6)
O1A Cu1A N2A C3A 112.4(13)
N3A Cu1A N2A C3A -133.8(4)
N1A Cu1A N2A C3A -10.0(4)
O3A Cu1A N2A C3A 108.1(4)
C31A Cu1A N2A C3A 109.2(5)
O1A Cu1A N2A C5A -129.5(12)
N3A Cu1A N2A C5A -15.7(5)
N1A Cu1A N2A C5A 108.0(5)
O3A Cu1A N2A C5A -133.9(5)
C31A Cu1A N2A C5A -132.7(5)
C1A N1A C2A C3A 157.4(6)
C30A N1A C2A C3A -82.7(7)
Cu1A N1A C2A C3A 41.6(7)
C31A O2A Cu2A N5A -5.1(14)
C31A O2A Cu2A N6A -118.4(4)
C31A O2A Cu2A N4A 116.6(4)
C31A O2A Cu2A O3A 1.1(3)
O1A Cu1A N3A C7A -84.3(4)
N2A Cu1A N3A C7A 105.0(4)
N1A Cu1A N3A C7A 21.2(5)
O3A Cu1A N3A C7A -148.1(4)
C31A Cu1A N3A C7A -114.4(4)
O1A Cu1A N3A C6A 159.6(5)
N2A Cu1A N3A C6A -11.1(5)
N1A Cu1A N3A C6A -94.9(5)
O3A Cu1A N3A C6A 95.8(5)
C31A Cu1A N3A C6A 129.6(5)
O1A Cu1A N3A C8A 33.5(5)
N2A Cu1A N3A C8A -137.2(5)
N1A Cu1A N3A C8A 139.0(5)
O3A Cu1A N3A C8A -30.3(5)
C31A Cu1A N3A C8A 3.5(5)
O1A Cu1A O3A C31A -0.6(3)
N2A Cu1A O3A C31A 178.6(4)
N3A Cu1A O3A C31A 83.9(4)
N1A Cu1A O3A C31A -86.0(4)
O1A Cu1A O3A Cu2A -0.7(7)
N2A Cu1A O3A Cu2A 178.5(7)
N3A Cu1A O3A Cu2A 83.8(8)
N1A Cu1A O3A Cu2A -86.2(8)
C31A Cu1A O3A Cu2A -0.1(6)
O2A Cu2A O3A C31A -1.1(3)
N5A Cu2A O3A C31A 177.8(4)
N6A Cu2A O3A C31A 81.9(4)
N4A Cu2A O3A C31A -88.7(4)
O2A Cu2A O3A Cu1A -0.9(7)
N5A Cu2A O3A Cu1A 177.9(7)
N6A Cu2A O3A Cu1A 82.0(8)
N4A Cu2A O3A Cu1A -88.5(8)
C31A Cu2A O3A Cu1A 0.1(6)
C4A N2A C3A C2A 157.3(6)
C5A N2A C3A C2A -80.7(7)
Cu1A N2A C3A C2A 36.3(6)
N1A C2A C3A N2A -54.8(8)
O2A Cu2A N4A C17A -153.1(4)
N5A Cu2A N4A C17A 17.9(4)
N6A Cu2A N4A C17A 101.5(4)
O3A Cu2A N4A C17A -88.2(4)
C31A Cu2A N4A C17A -122.6(4)
O2A Cu2A N4A C15A -30.1(5)
N5A Cu2A N4A C15A 140.9(5)
N6A Cu2A N4A C15A -135.5(5)
O3A Cu2A N4A C15A 34.7(6)
C31A Cu2A N4A C15A 0.3(6)
O2A Cu2A N4A C16A 91.1(5)
N5A Cu2A N4A C16A -97.9(5)
N6A Cu2A N4A C16A -14.3(5)
O3A Cu2A N4A C16A 156.0(4)
C31A Cu2A N4A C16A 121.6(5)
O2A Cu2A N5A C19A 12.4(16)
N6A Cu2A N5A C19A 126.6(5)
N4A Cu2A N5A C19A -110.4(5)
O3A Cu2A N5A C19A 6.7(5)
C31A Cu2A N5A C19A 8.4(7)
O2A Cu2A N5A C18A 132.4(12)
N6A Cu2A N5A C18A -113.4(5)
N4A Cu2A N5A C18A 9.6(5)
O3A Cu2A N5A C18A 126.7(4)
C31A Cu2A N5A C18A 128.5(5)
O2A Cu2A N5A C20A -107.7(12)
N6A Cu2A N5A C20A 6.5(5)
N4A Cu2A N5A C20A 129.5(5)
O3A Cu2A N5A C20A -113.4(4)
C31A Cu2A N5A C20A -111.7(5)
C4A N2A C5A C6A -79.5(7)
C3A N2A C5A C6A 157.7(6)
Cu1A N2A C5A C6A 40.6(7)
O2A Cu2A N6A C22A -51.9(4)
N5A Cu2A N6A C22A 137.8(4)
N4A Cu2A N6A C22A 54.9(5)
O3A Cu2A N6A C22A -115.1(4)
C31A Cu2A N6A C22A -81.5(4)
O2A Cu2A N6A C21A -166.5(4)
N5A Cu2A N6A C21A 23.2(4)
N4A Cu2A N6A C21A -59.7(5)
O3A Cu2A N6A C21A 130.2(4)
C31A Cu2A N6A C21A 163.9(4)
O2A Cu2A N6A C23A 73.2(5)
N5A Cu2A N6A C23A -97.1(5)
N4A Cu2A N6A C23A -180.0(5)
O3A Cu2A N6A C23A 10.0(6)
C31A Cu2A N6A C23A 43.7(5)
N2A C5A C6A N3A -53.6(8)
C7A N3A C6A C5A -74.4(8)
C8A N3A C6A C5A 169.4(6)
Cu1A N3A C6A C5A 36.9(7)
C7A N3A C8A C9A 176.7(6)
C6A N3A C8A C9A -63.3(8)
Cu1A N3A C8A C9A 59.1(8)
N3A C8A C9A C14A 85.4(9)
N3A C8A C9A C10A -99.4(8)
C14A C9A C10A C11A -2.0(11)
C8A C9A C10A C11A -177.5(6)
C9A C10A C11A C12A 2.4(11)
C9A C10A C11A C15A 177.1(6)
C10A C11A C12A C13A -1.6(13)
C15A C11A C12A C13A -176.1(8)
C11A C12A C13A C14A 0.5(15)
C10A C9A C14A C13A 0.9(13)
C8A C9A C14A C13A 176.1(8)
C12A C13A C14A C9A -0.1(15)
C10A C11A C15A N4A 99.2(8)
C12A C11A C15A N4A -86.3(9)
C17A N4A C15A C11A 58.5(8)
C16A N4A C15A C11A 179.0(6)
Cu2A N4A C15A C11A -59.8(8)
C15A N4A C17A C18A -171.8(6)
C16A N4A C17A C18A 69.9(8)
Cu2A N4A C17A C18A -43.3(7)
C19A N5A C18A C17A 83.5(7)
C20A N5A C18A C17A -153.2(6)
Cu2A N5A C18A C17A -36.0(7)
N4A C17A C18A N5A 56.0(8)
C19A N5A C20A C21A -154.8(6)
C18A N5A C20A C21A 82.2(7)
Cu2A N5A C20A C21A -35.6(7)
C22A N6A C21A C20A -159.1(6)
C23A N6A C21A C20A 80.8(7)
Cu2A N6A C21A C20A -48.1(6)
N5A C20A C21A N6A 58.7(8)
C22A N6A C23A C24A 68.9(7)
C21A N6A C23A C24A -170.9(6)
Cu2A N6A C23A C24A -54.1(8)
N6A C23A C24A C29A -86.8(9)
N6A C23A C24A C25A 97.7(8)
C29A C24A C25A C26A -2.2(11)
C23A C24A C25A C26A 173.4(7)
C24A C25A C26A C27A 2.8(11)
C24A C25A C26A C30A -175.0(6)
C25A C26A C27A C28A -2.5(12)
C30A C26A C27A C28A 175.1(8)
C26A C27A C28A C29A 1.9(14)
C27A C28A C29A C24A -1.3(13)
C25A C24A C29A C28A 1.4(12)
C23A C24A C29A C28A -174.0(8)
C1A N1A C30A C26A -67.7(8)
C2A N1A C30A C26A 171.3(7)
Cu1A N1A C30A C26A 57.4(8)
C25A C26A C30A N1A -104.1(8)
C27A C26A C30A N1A 78.3(10)
Cu2A O2A C31A O3A -1.9(6)
Cu2A O2A C31A O1A 178.9(5)
Cu2A O2A C31A Cu1A -168(4)
Cu1A O3A C31A O2A -178.3(6)
Cu2A O3A C31A O2A 1.7(5)
Cu1A O3A C31A O1A 0.9(5)
Cu2A O3A C31A O1A -179.2(6)
Cu1A O3A C31A Cu2A -179.96(19)
Cu2A O3A C31A Cu1A 179.96(19)
Cu1A O1A C31A O2A 178.1(5)
Cu1A O1A C31A O3A -1.0(6)
Cu1A O1A C31A Cu2A -174(5)
N5A Cu2A C31A O2A 178.6(4)
N6A Cu2A C31A O2A 69.0(4)
N4A Cu2A C31A O2A -72.1(4)
O3A Cu2A C31A O2A -178.2(6)
O2A Cu2A C31A O3A 178.2(6)
N5A Cu2A C31A O3A -3.2(5)
N6A Cu2A C31A O3A -112.8(4)
N4A Cu2A C31A O3A 106.1(4)
O2A Cu2A C31A O1A -9(4)
N5A Cu2A C31A O1A 170(4)
N6A Cu2A C31A O1A 60(5)
N4A Cu2A C31A O1A -81(5)
O3A Cu2A C31A O1A 173(5)
O2A Cu2A C31A Cu1A 178.1(6)
N5A Cu2A C31A Cu1A -3.3(6)
N6A Cu2A C31A Cu1A -112.9(4)
N4A Cu2A C31A Cu1A 106.0(4)
O3A Cu2A C31A Cu1A -0.1(2)
O1A Cu1A C31A O2A -14(4)
N2A Cu1A C31A O2A 165(4)
N3A Cu1A C31A O2A 57(4)
N1A Cu1A C31A O2A -84(4)
O3A Cu1A C31A O2A 167(4)
O1A Cu1A C31A O3A 179.0(6)
N2A Cu1A C31A O3A -2.0(5)
N3A Cu1A C31A O3A -110.4(4)
N1A Cu1A C31A O3A 108.6(4)
N2A Cu1A C31A O1A 178.9(4)
N3A Cu1A C31A O1A 70.6(4)
N1A Cu1A C31A O1A -70.5(4)
O3A Cu1A C31A O1A -179.0(6)
O1A Cu1A C31A Cu2A 179.1(6)
N2A Cu1A C31A Cu2A -2.0(6)
N3A Cu1A C31A Cu2A -110.3(4)
N1A Cu1A C31A Cu2A 108.6(4)
O3A Cu1A C31A Cu2A 0.1(2)
N2B Cu1B O1B C31B -5.4(13)
N1B Cu1B O1B C31B 114.2(4)
N3B Cu1B O1B C31B -120.0(4)
O3B Cu1B O1B C31B -0.6(3)
O1B Cu1B N1B C2B 169.4(4)
N2B Cu1B N1B C2B -19.7(4)
N3B Cu1B N1B C2B 64.0(4)
O3B Cu1B N1B C2B -126.6(4)
C31B Cu1B N1B C2B -160.2(4)
O1B Cu1B N1B C1B 53.2(4)
N2B Cu1B N1B C1B -135.9(4)
N3B Cu1B N1B C1B -52.2(5)
O3B Cu1B N1B C1B 117.2(4)
C31B Cu1B N1B C1B 83.6(4)
O1B Cu1B N1B C30B -74.0(4)
N2B Cu1B N1B C30B 96.9(4)
N3B Cu1B N1B C30B -179.5(4)
O3B Cu1B N1B C30B -10.1(5)
C31B Cu1B N1B C30B -43.6(5)
N5B Cu2B O2B C31B -1.8(15)
N6B Cu2B O2B C31B -120.6(4)
N4B Cu2B O2B C31B 113.3(4)
O3B Cu2B O2B C31B -0.2(3)
O1B Cu1B N2B C4B -9.7(14)
N1B Cu1B N2B C4B -130.3(5)
N3B Cu1B N2B C4B 105.8(5)
O3B Cu1B N2B C4B -14.2(5)
C31B Cu1B N2B C4B -14.0(6)
O1B Cu1B N2B C3B 111.8(11)
N1B Cu1B N2B C3B -8.8(4)
N3B Cu1B N2B C3B -132.7(4)
O3B Cu1B N2B C3B 107.3(4)
C31B Cu1B N2B C3B 107.5(5)
O1B Cu1B N2B C5B -131.0(11)
N1B Cu1B N2B C5B 108.4(4)
N3B Cu1B N2B C5B -15.5(4)
O3B Cu1B N2B C5B -135.4(4)
C31B Cu1B N2B C5B -135.2(4)
C1B N1B C2B C3B 159.4(5)
C30B N1B C2B C3B -82.1(6)
Cu1B N1B C2B C3B 44.7(5)
O2B Cu2B O3B C31B 0.2(3)
N5B Cu2B O3B C31B 180.0(4)
N6B Cu2B O3B C31B 84.1(4)
N4B Cu2B O3B C31B -86.2(4)
O2B Cu2B O3B Cu1B -1.9(6)
N5B Cu2B O3B Cu1B 177.9(7)
N6B Cu2B O3B Cu1B 82.0(7)
N4B Cu2B O3B Cu1B -88.3(7)
C31B Cu2B O3B Cu1B -2.1(6)
O1B Cu1B O3B C31B 0.6(3)
N2B Cu1B O3B C31B 179.7(3)
N1B Cu1B O3B C31B -86.0(4)
N3B Cu1B O3B C31B 83.8(4)
O1B Cu1B O3B Cu2B 2.7(6)
N2B Cu1B O3B Cu2B -178.2(7)
N1B Cu1B O3B Cu2B -83.9(7)
N3B Cu1B O3B Cu2B 85.9(7)
C31B Cu1B O3B Cu2B 2.1(6)
O1B Cu1B N3B C6B 157.7(4)
N2B Cu1B N3B C6B -12.9(4)
N1B Cu1B N3B C6B -96.3(5)
O3B Cu1B N3B C6B 94.7(4)
C31B Cu1B N3B C6B 128.6(4)
O1B Cu1B N3B C8B 34.2(5)
N2B Cu1B N3B C8B -136.3(5)
N1B Cu1B N3B C8B 140.3(5)
O3B Cu1B N3B C8B -28.8(6)
C31B Cu1B N3B C8B 5.2(6)
O1B Cu1B N3B C7B -85.7(4)
N2B Cu1B N3B C7B 103.8(4)
N1B Cu1B N3B C7B 20.4(5)
O3B Cu1B N3B C7B -148.7(4)
C31B Cu1B N3B C7B -114.8(4)
C4B N2B C3B C2B 158.2(5)
C5B N2B C3B C2B -79.9(6)
Cu1B N2B C3B C2B 36.5(6)
N1B C2B C3B N2B -56.6(7)
O2B Cu2B N4B C16B 90.4(4)
N5B Cu2B N4B C16B -98.8(5)
N6B Cu2B N4B C16B -15.6(5)
O3B Cu2B N4B C16B 154.3(4)
C31B Cu2B N4B C16B 120.7(4)
O2B Cu2B N4B C15B -30.5(5)
N5B Cu2B N4B C15B 140.3(5)
N6B Cu2B N4B C15B -136.5(5)
O3B Cu2B N4B C15B 33.4(5)
C31B Cu2B N4B C15B -0.2(5)
O2B Cu2B N4B C17B -154.6(5)
N5B Cu2B N4B C17B 16.3(5)
N6B Cu2B N4B C17B 99.4(5)
O3B Cu2B N4B C17B -90.6(5)
C31B Cu2B N4B C17B -124.3(5)
O2B Cu2B N5B C20B -113.7(13)
N6B Cu2B N5B C20B 6.1(5)
N4B Cu2B N5B C20B 130.3(5)
O3B Cu2B N5B C20B -115.1(5)
C31B Cu2B N5B C20B -115.1(5)
O2B Cu2B N5B C18B 127.1(12)
N6B Cu2B N5B C18B -113.1(6)
N4B Cu2B N5B C18B 11.2(6)
O3B Cu2B N5B C18B 125.7(6)
C31B Cu2B N5B C18B 125.7(5)
O2B Cu2B N5B C19B 6.8(17)
N6B Cu2B N5B C19B 126.6(5)
N4B Cu2B N5B C19B -109.2(5)
O3B Cu2B N5B C19B 5.4(6)
C31B Cu2B N5B C19B 5.4(7)
C4B N2B C5B C6B -80.2(7)
C3B N2B C5B C6B 158.1(6)
Cu1B N2B C5B C6B 41.0(7)
O2B Cu2B N6B C22B -51.0(5)
N5B Cu2B N6B C22B 137.9(5)
N4B Cu2B N6B C22B 54.7(5)
O3B Cu2B N6B C22B -114.7(4)
C31B Cu2B N6B C22B -80.0(5)
O2B Cu2B N6B C21B -167.2(4)
N5B Cu2B N6B C21B 21.7(4)
N4B Cu2B N6B C21B -61.5(5)
O3B Cu2B N6B C21B 129.1(4)
C31B Cu2B N6B C21B 163.7(4)
O2B Cu2B N6B C23B 75.5(5)
N5B Cu2B N6B C23B -95.7(5)
N4B Cu2B N6B C23B -178.9(4)
O3B Cu2B N6B C23B 11.8(6)
C31B Cu2B N6B C23B 46.4(5)
C8B N3B C6B C5B 169.1(6)
C7B N3B C6B C5B -75.3(7)
Cu1B N3B C6B C5B 38.1(6)
N2B C5B C6B N3B -54.8(8)
C6B N3B C8B C9B -65.7(7)
C7B N3B C8B C9B 175.4(6)
Cu1B N3B C8B C9B 55.3(8)
N3B C8B C9B C14B 84.4(8)
N3B C8B C9B C10B -98.1(7)
C14B C9B C10B C11B 1.1(10)
C8B C9B C10B C11B -176.5(6)
C9B C10B C11B C12B -0.7(9)
C9B C10B C11B C15B 176.0(6)
C10B C11B C12B C13B -0.1(10)
C15B C11B C12B C13B -176.8(6)
C11B C12B C13B C14B 0.5(11)
C12B C13B C14B C9B -0.1(11)
C10B C9B C14B C13B -0.7(10)
C8B C9B C14B C13B 176.9(6)
C12B C11B C15B N4B -83.1(8)
C10B C11B C15B N4B 100.4(7)
C16B N4B C15B C11B 178.2(6)
C17B N4B C15B C11B 60.7(8)
Cu2B N4B C15B C11B -60.0(7)
C16B N4B C17B C18B 73.2(8)
C15B N4B C17B C18B -171.9(6)
Cu2B N4B C17B C18B -40.4(7)
C20B N5B C18B C17B -156.1(8)
C19B N5B C18B C17B 80.5(9)
Cu2B N5B C18B C17B -38.2(9)
N4B C17B C18B N5B 54.6(10)
C18B N5B C20B C21B 83.9(8)
C19B N5B C20B C21B -152.7(6)
Cu2B N5B C20B C21B -33.8(7)
C22B N6B C21B C20B -160.2(6)
C23B N6B C21B C20B 79.8(7)
Cu2B N6B C21B C20B -45.5(6)
N5B C20B C21B N6B 55.8(8)
C22B N6B C23B C24B 68.9(7)
C21B N6B C23B C24B -170.9(6)
Cu2B N6B C23B C24B -56.7(7)
N6B C23B C24B C25B 99.2(7)
N6B C23B C24B C29B -87.2(8)
C29B C24B C25B C26B 0.0(9)
C23B C24B C25B C26B 173.9(5)
C24B C25B C26B C27B -0.9(9)
C24B C25B C26B C30B -173.5(5)
C25B C26B C27B C28B 1.8(9)
C30B C26B C27B C28B 174.2(6)
C26B C27B C28B C29B -1.9(10)
C27B C28B C29B C24B 1.1(10)
C25B C24B C29B C28B -0.1(9)
C23B C24B C29B C28B -173.7(6)
C2B N1B C30B C26B 173.0(5)
C1B N1B C30B C26B -68.0(7)
Cu1B N1B C30B C26B 58.5(7)
C27B C26B C30B N1B 85.2(7)
C25B C26B C30B N1B -102.2(6)
Cu2B O2B C31B O1B -179.6(5)
Cu2B O2B C31B O3B 0.4(6)
Cu2B O2B C31B Cu1B 172(4)
Cu1B O1B C31B O2B -178.8(5)
Cu1B O1B C31B O3B 1.1(6)
Cu1B O1B C31B Cu2B 178(5)
Cu2B O3B C31B O2B -0.4(5)
Cu1B O3B C31B O2B 179.0(5)
Cu2B O3B C31B O1B 179.7(5)
Cu1B O3B C31B O1B -0.9(5)
Cu1B O3B C31B Cu2B 179.36(18)
Cu2B O3B C31B Cu1B -179.36(18)
N5B Cu2B C31B O2B 179.5(4)
N6B Cu2B C31B O2B 67.5(4)
N4B Cu2B C31B O2B -73.9(4)
O3B Cu2B C31B O2B 179.6(6)
O2B Cu2B C31B O1B 4(5)
N5B Cu2B C31B O1B -177(5)
N6B Cu2B C31B O1B 71(5)
N4B Cu2B C31B O1B -70(5)
O3B Cu2B C31B O1B -177(5)
O2B Cu2B C31B O3B -179.6(6)
N5B Cu2B C31B O3B -0.1(5)
N6B Cu2B C31B O3B -112.1(3)
N4B Cu2B C31B O3B 106.5(3)
O2B Cu2B C31B Cu1B -178.8(6)
N5B Cu2B C31B Cu1B 0.8(6)
N6B Cu2B C31B Cu1B -111.2(4)
N4B Cu2B C31B Cu1B 107.3(4)
O3B Cu2B C31B Cu1B 0.8(2)
O1B Cu1B C31B O2B 9(4)
N2B Cu1B C31B O2B -172(4)
N1B Cu1B C31B O2B -65(4)
N3B Cu1B C31B O2B 77(4)
O3B Cu1B C31B O2B -172(4)
N2B Cu1B C31B O1B 178.5(4)
N1B Cu1B C31B O1B -73.6(4)
N3B Cu1B C31B O1B 67.6(4)
O3B Cu1B C31B O1B 178.9(6)
O1B Cu1B C31B O3B -178.9(6)
N2B Cu1B C31B O3B -0.4(5)
N1B Cu1B C31B O3B 107.5(3)
N3B Cu1B C31B O3B -111.3(3)
O1B Cu1B C31B Cu2B -179.7(6)
N2B Cu1B C31B Cu2B -1.2(5)
N1B Cu1B C31B Cu2B 106.6(4)
N3B Cu1B C31B Cu2B -112.1(4)
O3B Cu1B C31B Cu2B -0.8(2)
O3S S1 C1S F3S -60.7(7)
O1S S1 C1S F3S 59.9(7)
O2S S1 C1S F3S 178.0(6)
O3S S1 C1S F1S 58.2(7)
O1S S1 C1S F1S 178.8(6)
O2S S1 C1S F1S -63.1(7)
O3S S1 C1S F2S -179.6(7)
O1S S1 C1S F2S -59.0(7)
O2S S1 C1S F2S 59.1(7)
O1X S1X C1X F1X 57.5(10)
O2X S1X C1X F1X -178.0(8)
O3X S1X C1X F1X -62.4(9)
O1X S1X C1X F3X -57.4(10)
O2X S1X C1X F3X 67.1(9)
O3X S1X C1X F3X -177.4(9)
O1X S1X C1X F2X 180.0(10)
O2X S1X C1X F2X -55.5(11)
O3X S1X C1X F2X 60.0(11)
O2N S1N C1N F1N 166.5(12)
O3N S1N C1N F1N 38.0(13)
O1N S1N C1N F1N -74.6(13)
O2N S1N C1N F3N 61.8(13)
O3N S1N C1N F3N -66.7(13)
O1N S1N C1N F3N -179.3(13)
O2N S1N C1N F2N -74.4(12)
O3N S1N C1N F2N 157.1(10)
O1N S1N C1N F2N 44.5(11)
O2N' S1N' C1N' F3N' -164.9(15)
O3N' S1N' C1N' F3N' 70.7(12)
O1N' S1N' C1N' F3N' -51.7(15)
O2N' S1N' C1N' F1N' -56.9(16)
O3N' S1N' C1N' F1N' 178.7(12)
O1N' S1N' C1N' F1N' 56.3(16)
O2N' S1N' C1N' F2N' 111.2(15)
O3N' S1N' C1N' F2N' -13.2(12)
O1N' S1N' C1N' F2N' -135.5(14)
F1N' C1N' F2N' F3N' -84(2)
S1N' C1N' F2N' F3N' 117.1(10)
F1N' C1N' F3N' F2N' 148.7(11)
S1N' C1N' F3N' F2N' -92.9(9)
O1Z S1Z C1Z F2Z 73.9(12)
O3Z S1Z C1Z F2Z -48.0(13)
O2Z S1Z C1Z F2Z -167.4(11)
F3Z S1Z C1Z F2Z -119.6(13)
O1Z S1Z C1Z F3Z -166.5(11)
O3Z S1Z C1Z F3Z 71.6(12)
O2Z S1Z C1Z F3Z -47.9(11)
O1Z S1Z C1Z F1Z -46.1(11)
O3Z S1Z C1Z F1Z -168.0(10)
O2Z S1Z C1Z F1Z 72.6(10)
F3Z S1Z C1Z F1Z 120.5(14)
F2Z C1Z F3Z S1Z 87.0(14)
F1Z C1Z F3Z S1Z -100.9(13)
O1Z S1Z F3Z C1Z 26(2)
O3Z S1Z F3Z C1Z -118.9(11)
O2Z S1Z F3Z C1Z 133.3(11)
O3Z' S1Z' C1Z' F3Z' 118(3)
O1Z' S1Z' C1Z' F3Z' -118(3)
O2Z' S1Z' C1Z' F3Z' -1(3)
O3Z' S1Z' C1Z' F1Z' -114(2)
O1Z' S1Z' C1Z' F1Z' 11(3)
O2Z' S1Z' C1Z' F1Z' 127(2)
O3Z' S1Z' C1Z' F2Z' -8(3)
O1Z' S1Z' C1Z' F2Z' 117(3)
O2Z' S1Z' C1Z' F2Z' -127(3)
